data_7219210
loop_
_publ_author_name
'Yamada, Shinji'
'Katsuki, Ayaka'
'Nojiri, Yuka'
'Tokugawa, Yoko'

_publ_section_title
;
 Vapochromism associated with the changes in the molecular arrangement of
 organic crystals
;
_journal_issue 6
_journal_name_full CrystEngComm
_journal_page_first 1416
_journal_paper_doi 10.1039/C4CE01314J
_journal_volume 17
_journal_year 2015
_chemical_formula_moiety 'C16 H18 Cl N O3'
_chemical_formula_sum 'C16 H18 Cl N O3'
_chemical_formula_weight 307.78
_space_group_IT_number 2
_symmetry_cell_setting triclinic
_symmetry_Int_Tables_number 2
_symmetry_space_group_name_Hall '-P 1'
_symmetry_space_group_name_H-M 'P -1'
_atom_sites_solution_hydrogens geom
_atom_sites_solution_primary direct
_atom_sites_solution_secondary difmap
_audit_update_record
;
2014-05-30 deposited with the CCDC.
2015-01-05 downloaded from the CCDC.
;
_cell_angle_alpha 86.980(3)
_cell_angle_beta 85.549(3)
_cell_angle_gamma 80.147(2)
_cell_formula_units_Z 2
_cell_length_a 4.88516(18)
_cell_length_b 8.6653(3)
_cell_length_c 18.6176(7)
_cell_measurement_reflns_used 3575
_cell_measurement_temperature 123
_cell_measurement_theta_max 68.22
_cell_measurement_theta_min 4.77
_cell_volume 773.52(5)
_computing_cell_refinement 'RAPID AUTO'
_computing_data_collection 'RAPID AUTO (Rigaku, ????)'
_computing_data_reduction 'RAPID AUTO'
_computing_molecular_graphics 'CrystalStructure 4.0'
_computing_publication_material 'CrystalStructure 4.0 (Rigaku, 2010)'
_computing_structure_refinement 'SHELXL97 (Sheldrick, 2008)'
_computing_structure_solution 'SHELXS97 (Sheldrick, 2008)'
_diffrn_ambient_temperature 123
_diffrn_detector_area_resol_mean 10.000
_diffrn_measured_fraction_theta_full 0.979
_diffrn_measured_fraction_theta_max 0.979
_diffrn_measurement_device_type 'Rigaku R-AXIS RAPID'
_diffrn_measurement_method \w
_diffrn_radiation_type 'Cu K\a'
_diffrn_radiation_wavelength 1.54187
_diffrn_reflns_av_R_equivalents 0.0865
_diffrn_reflns_limit_h_max 5
_diffrn_reflns_limit_h_min -5
_diffrn_reflns_limit_k_max 10
_diffrn_reflns_limit_k_min -10
_diffrn_reflns_limit_l_max 22
_diffrn_reflns_limit_l_min -22
_diffrn_reflns_number 8223
_diffrn_reflns_theta_full 68.22
_diffrn_reflns_theta_max 68.22
_diffrn_standards_number 0
_exptl_absorpt_coefficient_mu 2.270
_exptl_absorpt_correction_type none
_exptl_crystal_colour red
_exptl_crystal_density_diffrn 1.321
_exptl_crystal_density_method 'not measured'
_exptl_crystal_description platelet
_exptl_crystal_F_000 324.00
_exptl_crystal_size_max 0.400
_exptl_crystal_size_mid 0.200
_exptl_crystal_size_min 0.150
_refine_diff_density_max 0.430
_refine_diff_density_min -0.290
_refine_ls_extinction_method none
_refine_ls_goodness_of_fit_ref 0.923
_refine_ls_hydrogen_treatment mixed
_refine_ls_number_parameters 198
_refine_ls_number_reflns 2764
_refine_ls_number_restraints 0
_refine_ls_R_factor_gt 0.0549
_refine_ls_shift/su_max 0.000
_refine_ls_structure_factor_coef Fsqd
_refine_ls_weighting_details 'w = 1/[\s^2^(Fo^2^)+(0.0514P)^2^+0.0000P] where P=(Fo^2^+2Fc^2^)/3'
_refine_ls_weighting_scheme calc
_refine_ls_wR_factor_ref 0.1249
_reflns_number_gt 1818
_reflns_number_total 2764
_reflns_threshold_expression F^2^>2.0\s(F^2^)
_cod_data_source_file c4ce01314j2.cif
_cod_data_source_block AC-OEt-HCl-red-1
_cod_depositor_comments 'Adding full bibliography for 7219208--7219210.cif.'
_cod_database_code 7219210

loop_
_symmetry_equiv_pos_site_id
_symmetry_equiv_pos_as_xyz
1 +X,+Y,+Z
2 -X,-Y,-Z

loop_
_atom_site_label
_atom_site_type_symbol
_atom_site_fract_x
_atom_site_fract_y
_atom_site_fract_z
_atom_site_U_iso_or_equiv
_atom_site_adp_type
_atom_site_occupancy
_atom_site_symmetry_multiplicity
_atom_site_calc_flag
_atom_site_refinement_flags
Cl1 Cl -1.07514(15) 1.25697(7) 0.44523(3) 0.0397(3) Uani 1.0 2 d .
O1 O 0.0611(5) 0.9808(2) 0.22593(10) 0.0443(6) Uani 1.0 2 d .
O2 O 1.4513(4) 0.33179(18) 0.08216(9) 0.0344(5) Uani 1.0 2 d .
O3 O -1.5786(6) 1.3747(3) 0.34656(13) 0.0553(7) Uani 1.0 2 d .
N1 N -0.4995(5) 0.8031(3) 0.43347(11) 0.0344(6) Uani 1.0 2 d .
C1 C -0.5086(7) 0.9423(3) 0.39749(14) 0.0364(7) Uani 1.0 2 d .
C2 C -0.3154(6) 0.9587(3) 0.34224(14) 0.0334(7) Uani 1.0 2 d .
C3 C -0.1069(6) 0.8322(3) 0.32356(13) 0.0293(7) Uani 1.0 2 d .
C4 C -0.1046(6) 0.6908(3) 0.36350(13) 0.0329(7) Uani 1.0 2 d .
C5 C -0.3014(6) 0.6796(3) 0.41847(14) 0.0338(7) Uani 1.0 2 d .
C6 C 0.0977(6) 0.8552(3) 0.26015(13) 0.0313(7) Uani 1.0 2 d .
C7 C 0.3287(6) 0.7292(3) 0.24358(13) 0.0293(7) Uani 1.0 2 d .
C8 C 0.4993(6) 0.7393(3) 0.18438(13) 0.0296(7) Uani 1.0 2 d .
C9 C 0.7451(6) 0.6292(3) 0.16090(13) 0.0281(7) Uani 1.0 2 d .
C10 C 0.8919(6) 0.6593(3) 0.09561(13) 0.0312(7) Uani 1.0 2 d .
C11 C 1.1279(6) 0.5608(3) 0.07141(13) 0.0297(7) Uani 1.0 2 d .
C12 C 1.2225(6) 0.4245(3) 0.11200(13) 0.0285(6) Uani 1.0 2 d .
C13 C 1.0820(6) 0.3919(3) 0.17729(13) 0.0314(7) Uani 1.0 2 d .
C14 C 0.8459(6) 0.4935(3) 0.20105(13) 0.0301(7) Uani 1.0 2 d .
C15 C 1.5619(6) 0.1883(3) 0.12035(14) 0.0341(7) Uani 1.0 2 d .
C16 C 1.7991(6) 0.1087(3) 0.07218(14) 0.0388(8) Uani 1.0 2 d .
H1 H -0.6287 0.7927 0.4682 0.0413 Uiso 1.0 2 calc R
H1A H -0.6487 1.0284 0.4105 0.0437 Uiso 1.0 2 calc R
H2 H -0.3218 1.0564 0.3162 0.0400 Uiso 1.0 2 calc R
H3 H -1.394(11) 1.330(6) 0.377(3) 0.142(18) Uiso 1.0 2 d .
H4 H 0.0341 0.6028 0.3523 0.0394 Uiso 1.0 2 calc R
H5 H -0.2984 0.5842 0.4462 0.0406 Uiso 1.0 2 calc R
H6 H -1.706(10) 1.342(5) 0.376(3) 0.103(17) Uiso 1.0 2 d .
H7 H 0.3584 0.6390 0.2751 0.0352 Uiso 1.0 2 calc R
H8 H 0.4542 0.8299 0.1538 0.0355 Uiso 1.0 2 calc R
H10 H 0.8265 0.7506 0.0672 0.0375 Uiso 1.0 2 calc R
H11 H 1.2262 0.5850 0.0274 0.0356 Uiso 1.0 2 calc R
H13 H 1.1476 0.3004 0.2055 0.0377 Uiso 1.0 2 calc R
H14 H 0.7503 0.4704 0.2457 0.0361 Uiso 1.0 2 calc R
H15A H 1.4175 0.1210 0.1299 0.0409 Uiso 1.0 2 calc R
H15B H 1.6285 0.2111 0.1669 0.0409 Uiso 1.0 2 calc R
H16A H 1.8841 0.0104 0.0959 0.0466 Uiso 1.0 2 calc R
H16B H 1.9387 0.1774 0.0627 0.0466 Uiso 1.0 2 calc R
H16C H 1.7294 0.0862 0.0266 0.0466 Uiso 1.0 2 calc R

loop_
_atom_site_aniso_label
_atom_site_aniso_U_11
_atom_site_aniso_U_22
_atom_site_aniso_U_33
_atom_site_aniso_U_12
_atom_site_aniso_U_13
_atom_site_aniso_U_23
Cl1 0.0398(5) 0.0363(4) 0.0411(4) -0.0040(3) 0.0056(4) -0.0057(3)
O1 0.0502(15) 0.0298(10) 0.0475(12) 0.0007(10) 0.0100(11) 0.0031(9)
O2 0.0386(13) 0.0237(9) 0.0380(11) 0.0001(9) 0.0051(9) -0.0037(8)
O3 0.0490(17) 0.0520(14) 0.0605(15) -0.0044(12) 0.0026(14) 0.0158(12)
N1 0.0335(16) 0.0337(12) 0.0358(13) -0.0059(11) 0.0050(11) -0.0087(10)
C1 0.040(2) 0.0279(14) 0.0407(16) -0.0009(13) 0.0002(15) -0.0125(12)
C2 0.0386(19) 0.0240(13) 0.0375(15) -0.0037(12) -0.0021(14) -0.0068(11)
C3 0.0333(18) 0.0233(13) 0.0322(14) -0.0042(12) -0.0049(13) -0.0076(11)
C4 0.0355(18) 0.0275(14) 0.0337(15) 0.0008(12) 0.0004(13) -0.0086(11)
C5 0.039(2) 0.0257(14) 0.0367(15) -0.0054(13) -0.0011(14) -0.0038(12)
C6 0.0322(18) 0.0280(14) 0.0342(15) -0.0053(12) -0.0007(13) -0.0075(12)
C7 0.0345(18) 0.0230(13) 0.0311(14) -0.0050(12) -0.0029(13) -0.0050(11)
C8 0.0336(18) 0.0227(13) 0.0326(14) -0.0042(12) -0.0019(13) -0.0046(11)
C9 0.0318(18) 0.0242(13) 0.0302(14) -0.0079(12) -0.0035(13) -0.0062(11)
C10 0.0393(18) 0.0215(13) 0.0337(14) -0.0069(12) -0.0020(13) -0.0036(11)
C11 0.0372(18) 0.0242(13) 0.0286(14) -0.0086(12) 0.0025(13) -0.0051(11)
C12 0.0297(17) 0.0233(13) 0.0335(14) -0.0066(12) 0.0011(13) -0.0085(11)
C13 0.0377(19) 0.0224(13) 0.0342(15) -0.0057(12) -0.0001(13) -0.0023(11)
C14 0.0331(18) 0.0274(13) 0.0307(14) -0.0089(12) 0.0044(13) -0.0062(11)
C15 0.0388(19) 0.0214(13) 0.0410(16) -0.0029(12) 0.0002(14) -0.0023(12)
C16 0.046(2) 0.0267(14) 0.0413(16) 0.0014(13) 0.0012(15) -0.0090(12)

loop_
_atom_type_symbol
_atom_type_description
_atom_type_scat_dispersion_real
_atom_type_scat_dispersion_imag
_atom_type_scat_source
C C 0.0181 0.0091
;
International Tables for Crystallography
(1992, Vol. C, Tables 4.2.6.8 and 6.1.1.4)
;
H H 0.0000 0.0000
;
International Tables for Crystallography
(1992, Vol. C, Table 6.1.1.4)
;
N N 0.0311 0.0180
;
International Tables for Crystallography
(1992, Vol. C, Tables 4.2.6.8 and 6.1.1.4)
;
Cl Cl 0.3639 0.7018
;
International Tables for Crystallography
(1992, Vol. C, Tables 4.2.6.8 and 6.1.1.4)
;
O O 0.0492 0.0322
;
International Tables for Crystallography
(1992, Vol. C, Tables 4.2.6.8 and 6.1.1.4)
;

loop_
_geom_angle_atom_site_label_1
_geom_angle_atom_site_label_2
_geom_angle_atom_site_label_3
_geom_angle
_geom_angle_publ_flag
C12 O2 C15 118.69(19) yes
C1 N1 C5 122.5(3) yes
N1 C1 C2 119.4(3) yes
C1 C2 C3 120.3(3) yes
C2 C3 C4 117.9(3) yes
C2 C3 C6 118.2(2) yes
C4 C3 C6 123.9(2) yes
C3 C4 C5 119.8(3) yes
N1 C5 C4 120.0(3) yes
O1 C6 C3 117.7(3) yes
O1 C6 C7 123.4(3) yes
C3 C6 C7 118.8(2) yes
C6 C7 C8 120.6(3) yes
C7 C8 C9 128.2(3) yes
C8 C9 C10 119.4(2) yes
C8 C9 C14 123.0(3) yes
C10 C9 C14 117.6(3) yes
C9 C10 C11 121.9(3) yes
C10 C11 C12 119.5(3) yes
O2 C12 C11 115.1(2) yes
O2 C12 C13 125.0(2) yes
C11 C12 C13 119.9(3) yes
C12 C13 C14 119.6(3) yes
C9 C14 C13 121.5(3) yes
O2 C15 C16 106.0(2) yes
H3 O3 H6 100(4) no
C1 N1 H1 118.738 no
C5 N1 H1 118.738 no
N1 C1 H1A 120.329 no
C2 C1 H1A 120.311 no
C1 C2 H2 119.840 no
C3 C2 H2 119.851 no
C3 C4 H4 120.078 no
C5 C4 H4 120.074 no
N1 C5 H5 120.012 no
C4 C5 H5 120.009 no
C6 C7 H7 119.695 no
C8 C7 H7 119.701 no
C7 C8 H8 115.876 no
C9 C8 H8 115.876 no
C9 C10 H10 119.074 no
C11 C10 H10 119.076 no
C10 C11 H11 120.226 no
C12 C11 H11 120.233 no
C12 C13 H13 120.189 no
C14 C13 H13 120.191 no
C9 C14 H14 119.264 no
C13 C14 H14 119.258 no
O2 C15 H15A 110.537 no
O2 C15 H15B 110.541 no
C16 C15 H15A 110.534 no
C16 C15 H15B 110.542 no
H15A C15 H15B 108.709 no
C15 C16 H16A 109.471 no
C15 C16 H16B 109.473 no
C15 C16 H16C 109.474 no
H16A C16 H16B 109.473 no
H16A C16 H16C 109.470 no
H16B C16 H16C 109.468 no

loop_
_geom_bond_atom_site_label_1
_geom_bond_atom_site_label_2
_geom_bond_distance
_geom_bond_publ_flag
O1 C6 1.224(3) yes
O2 C12 1.359(3) yes
O2 C15 1.442(3) yes
N1 C1 1.344(4) yes
N1 C5 1.340(3) yes
C1 C2 1.360(4) yes
C2 C3 1.401(4) yes
C3 C4 1.398(4) yes
C3 C6 1.514(4) yes
C4 C5 1.360(4) yes
C6 C7 1.456(4) yes
C7 C8 1.338(4) yes
C8 C9 1.453(4) yes
C9 C10 1.398(4) yes
C9 C14 1.397(4) yes
C10 C11 1.373(4) yes
C11 C12 1.397(4) yes
C12 C13 1.389(4) yes
C13 C14 1.384(4) yes
C15 C16 1.501(4) yes
O3 H3 1.10(5) no
O3 H6 0.86(5) no
N1 H1 0.880 no
C1 H1A 0.950 no
C2 H2 0.950 no
C4 H4 0.950 no
C5 H5 0.950 no
C7 H7 0.950 no
C8 H8 0.950 no
C10 H10 0.950 no
C11 H11 0.950 no
C13 H13 0.950 no
C14 H14 0.950 no
C15 H15A 0.990 no
C15 H15B 0.990 no
C16 H16A 0.980 no
C16 H16B 0.980 no
C16 H16C 0.980 no

loop_
_geom_contact_atom_site_label_1
_geom_contact_atom_site_label_2
_geom_contact_distance
_geom_contact_publ_flag
_geom_contact_site_symmetry_2
O1 C2 2.751(4) no .
O1 C8 2.818(3) no .
O2 C10 3.592(3) no .
N1 C3 2.726(4) no .
C1 C4 2.743(4) no .
C2 C5 2.732(4) no .
C4 C7 3.001(4) no .
C7 C14 3.046(4) no .
C9 C12 2.800(4) no .
C10 C13 2.767(4) no .
C11 C14 2.770(4) no .
C13 C15 2.851(4) no .
Cl1 O3 3.179(3) no .
Cl1 O3 3.203(3) no 1_655
Cl1 N1 3.034(3) no 2_376
Cl1 C5 3.368(3) no 2_476
O1 C15 3.452(4) no 1_365
O1 C16 3.288(4) no 1_365
O2 C9 3.584(4) no 1_655
O2 C11 3.568(3) no 2_865
O2 C14 3.535(4) no 1_655
O3 Cl1 3.203(3) no 1_455
O3 Cl1 3.179(3) no .
O3 C4 3.430(4) no 1_365
O3 C5 3.534(4) no 1_465
O3 C7 3.515(4) no 1_365
O3 C14 3.502(4) no 1_365
N1 Cl1 3.034(3) no 2_376
C1 C6 3.503(4) no 1_455
C2 C7 3.524(4) no 1_455
C3 C7 3.498(4) no 1_455
C3 C8 3.548(4) no 1_455
C4 O3 3.430(4) no 1_745
C4 C14 3.596(4) no 1_455
C5 Cl1 3.368(3) no 2_476
C5 O3 3.534(4) no 1_645
C6 C1 3.503(4) no 1_655
C6 C9 3.500(4) no 1_455
C7 O3 3.515(4) no 1_745
C7 C2 3.524(4) no 1_655
C7 C3 3.498(4) no 1_655
C7 C9 3.594(4) no 1_455
C7 C14 3.531(4) no 1_455
C8 C3 3.548(4) no 1_655
C8 C11 3.465(4) no 1_455
C9 O2 3.584(4) no 1_455
C9 C6 3.500(4) no 1_655
C9 C7 3.594(4) no 1_655
C9 C12 3.546(4) no 1_455
C11 O2 3.568(3) no 2_865
C11 C8 3.465(4) no 1_655
C11 C11 3.317(4) no 2_765
C12 C9 3.546(4) no 1_655
C13 C15 3.583(5) no 1_455
C14 O2 3.535(4) no 1_455
C14 O3 3.502(4) no 1_745
C14 C4 3.596(4) no 1_655
C14 C7 3.531(4) no 1_655
C15 O1 3.452(4) no 1_745
C15 C13 3.583(5) no 1_655
C16 O1 3.288(4) no 1_745
O1 H2 2.4415 no .
O1 H7 3.1884 no .
O1 H8 2.4748 no .
O2 H11 2.4855 no .
O2 H13 2.6626 no .
O2 H16A 3.2074 no .
O2 H16B 2.5336 no .
O2 H16C 2.5436 no .
N1 H2 3.1923 no .
N1 H4 3.1953 no .
C1 H5 3.2041 no .
C2 H1 3.1229 no .
C2 H4 3.2630 no .
C3 H1A 3.2561 no .
C3 H5 3.2479 no .
C3 H7 2.7061 no .
C4 H1 3.1252 no .
C4 H2 3.2613 no .
C4 H7 2.6793 no .
C5 H1A 3.2055 no .
C6 H2 2.6389 no .
C6 H4 2.7527 no .
C6 H8 2.5260 no .
C7 H4 2.6868 no .
C7 H14 2.7740 no .
C8 H10 2.6101 no .
C8 H14 2.6818 no .
C9 H7 2.7271 no .
C9 H11 3.2767 no .
C9 H13 3.2807 no .
C10 H8 2.5804 no .
C10 H14 3.2509 no .
C11 H13 3.2711 no .
C12 H10 3.2483 no .
C12 H14 3.2513 no .
C12 H15A 2.6523 no .
C12 H15B 2.6948 no .
C13 H11 3.2701 no .
C13 H15A 2.7660 no .
C13 H15B 2.8533 no .
C14 H7 2.7943 no .
C14 H8 3.3189 no .
C14 H10 3.2495 no .
C15 H13 2.5580 no .
H1 H1A 2.2477 no .
H1 H5 2.2391 no .
H1A H2 2.3120 no .
H4 H5 2.3113 no .
H4 H7 2.1075 no .
H7 H8 2.7862 no .
H7 H14 2.2503 no .
H8 H10 2.3693 no .
H10 H11 2.3129 no .
H13 H14 2.3261 no .
H13 H15A 2.3181 no .
H13 H15B 2.4100 no .
H15A H16A 2.3685 no .
H15A H16B 2.8561 no .
H15A H16C 2.3591 no .
H15B H16A 2.3613 no .
H15B H16B 2.3664 no .
H15B H16C 2.8560 no .
Cl1 H1 2.1573 no 2_376
Cl1 H1A 2.6819 no .
Cl1 H2 3.4423 no 1_455
Cl1 H3 2.08(5) no .
Cl1 H4 3.4811 no 1_465
Cl1 H5 2.8589 no 1_465
Cl1 H5 3.3216 no 2_476
Cl1 H6 3.38(5) no .
Cl1 H6 2.34(5) no 1_655
O1 H13 2.8739 no 1_465
O1 H15A 2.7778 no 1_465
O1 H15B 2.8881 no 1_365
O1 H16A 2.6192 no 1_365
O1 H16B 3.4478 no 1_365
O2 H10 3.3479 no 2_765
O2 H11 2.6259 no 2_865
O2 H16B 3.0869 no 1_455
O3 H1A 3.2324 no 1_455
O3 H2 2.8931 no 1_455
O3 H4 2.4921 no 1_365
O3 H5 3.1957 no 1_465
O3 H7 2.5714 no 1_365
O3 H13 3.1812 no 1_265
O3 H14 2.5734 no 1_365
N1 H1A 3.4966 no 2_476
N1 H4 3.5572 no 1_455
N1 H7 3.5065 no 1_455
C1 H3 3.50(5) no 1_655
C1 H6 3.45(4) no 1_655
C2 H3 3.27(5) no 1_655
C2 H6 3.60(4) no 1_655
C3 H1A 3.5604 no 1_655
C3 H7 3.5304 no 1_455
C4 H1 3.4019 no 1_655
C4 H6 3.31(4) no 1_745
C4 H7 3.3081 no 1_455
C4 H14 3.1792 no 1_455
C5 H3 3.28(5) no 1_645
C5 H7 3.3164 no 1_455
C6 H16A 3.4398 no 1_365
C8 H15A 3.3745 no 1_465
C8 H16A 3.5196 no 1_465
C10 H8 3.5949 no 1_655
C10 H11 3.3454 no 2_765
C10 H16A 3.0356 no 1_465
C10 H16B 3.3095 no 2_865
C11 H8 3.5158 no 1_655
C11 H11 3.0750 no 2_765
C11 H11 3.5937 no 2_865
C11 H16B 3.2804 no 2_865
C12 H11 3.5369 no 2_765
C12 H11 3.5854 no 2_865
C12 H16B 2.9617 no 1_455
C13 H7 3.3917 no 1_655
C13 H15B 2.9475 no 1_455
C13 H16B 3.0975 no 1_455
C14 H4 3.2631 no 1_655
C14 H7 3.3993 no 1_655
C14 H15B 2.9464 no 1_455
C15 H8 3.2580 no 1_645
C15 H11 3.4895 no 2_865
C15 H16B 3.3238 no 1_455
C16 H8 3.4048 no 1_645
C16 H10 3.0889 no 1_645
C16 H10 3.3556 no 2_865
C16 H11 3.1464 no 2_865
C16 H15A 3.3041 no 1_655
C16 H16A 3.5056 no 2_955
C16 H16C 3.1422 no 2_955
H1 Cl1 2.1573 no 2_376
H1 C4 3.4019 no 1_455
H1 H1A 3.3012 no 2_476
H1 H3 3.0261 no 2_376
H1 H4 3.4548 no 1_455
H1 H6 3.4956 no 2_376
H1A Cl1 2.6819 no .
H1A O3 3.2324 no 1_655
H1A N1 3.4966 no 2_476
H1A C3 3.5604 no 1_455
H1A H1 3.3012 no 2_476
H1A H3 3.0974 no 1_655
H1A H6 2.7344 no 1_655
H2 Cl1 3.4423 no 1_655
H2 O3 2.8931 no 1_655
H2 H3 2.6368 no 1_655
H2 H6 3.0412 no 1_655
H2 H15B 3.0301 no 1_365
H3 Cl1 2.08(5) no .
H3 C1 3.50(5) no 1_455
H3 C2 3.27(5) no 1_455
H3 C5 3.28(5) no 1_465
H3 H1 3.0261 no 2_376
H3 H1A 3.0974 no 1_455
H3 H2 2.6368 no 1_455
H3 H4 3.3809 no 1_365
H3 H4 3.4051 no 1_465
H3 H5 2.7358 no 1_465
H3 H5 3.5748 no 2_376
H3 H6 3.38(8) no 1_655
H3 H7 3.3060 no 1_365
H3 H14 2.7655 no 1_365
H4 Cl1 3.4811 no 1_645
H4 O3 2.4921 no 1_745
H4 N1 3.5572 no 1_655
H4 C14 3.2631 no 1_455
H4 H1 3.4548 no 1_655
H4 H3 3.4051 no 1_645
H4 H3 3.3809 no 1_745
H4 H6 2.4298 no 1_745
H4 H14 2.8960 no 1_455
H5 Cl1 2.8589 no 1_645
H5 Cl1 3.3216 no 2_476
H5 O3 3.1957 no 1_645
H5 H3 2.7358 no 1_645
H5 H3 3.5748 no 2_376
H5 H5 3.1753 no 2_466
H5 H6 3.4940 no 1_645
H5 H6 3.4834 no 1_745
H5 H6 3.4137 no 2_376
H6 Cl1 2.34(5) no 1_455
H6 Cl1 3.38(5) no .
H6 C1 3.45(4) no 1_455
H6 C2 3.60(4) no 1_455
H6 C4 3.31(4) no 1_365
H6 H1 3.4956 no 2_376
H6 H1A 2.7344 no 1_455
H6 H2 3.0412 no 1_455
H6 H3 3.38(8) no 1_455
H6 H4 2.4298 no 1_365
H6 H5 3.4834 no 1_365
H6 H5 3.4940 no 1_465
H6 H5 3.4137 no 2_376
H6 H7 3.1442 no 1_365
H6 H13 3.3518 no 1_265
H6 H14 3.4307 no 1_365
H7 O3 2.5714 no 1_745
H7 N1 3.5065 no 1_655
H7 C3 3.5304 no 1_655
H7 C4 3.3081 no 1_655
H7 C5 3.3164 no 1_655
H7 C13 3.3917 no 1_455
H7 C14 3.3993 no 1_455
H7 H3 3.3060 no 1_745
H7 H6 3.1442 no 1_745
H8 C10 3.5949 no 1_455
H8 C11 3.5158 no 1_455
H8 C15 3.2580 no 1_465
H8 C16 3.4048 no 1_465
H8 H15A 2.5165 no 1_465
H8 H15B 3.5740 no 1_465
H8 H16A 3.1877 no 1_365
H8 H16A 2.9350 no 1_465
H8 H16C 3.5111 no 1_465
H8 H16C 3.5487 no 2_765
H10 O2 3.3479 no 2_765
H10 C16 3.0889 no 1_465
H10 C16 3.3556 no 2_865
H10 H11 3.5338 no 2_765
H10 H16A 2.4080 no 1_465
H10 H16B 2.6846 no 2_865
H10 H16C 2.9342 no 1_465
H10 H16C 3.4032 no 2_765
H10 H16C 3.1552 no 2_865
H11 O2 2.6259 no 2_865
H11 C10 3.3454 no 2_765
H11 C11 3.0750 no 2_765
H11 C11 3.5937 no 2_865
H11 C12 3.5369 no 2_765
H11 C12 3.5854 no 2_865
H11 C15 3.4895 no 2_865
H11 C16 3.1464 no 2_865
H11 H10 3.5338 no 2_765
H11 H11 3.1168 no 2_765
H11 H11 2.9586 no 2_865
H11 H16B 2.6410 no 2_865
H11 H16C 3.0075 no 2_865
H13 O1 2.8739 no 1_645
H13 O3 3.1812 no 1_845
H13 H6 3.3518 no 1_845
H13 H15B 2.9255 no 1_455
H13 H16B 3.2153 no 1_455
H14 O3 2.5734 no 1_745
H14 C4 3.1792 no 1_655
H14 H3 2.7655 no 1_745
H14 H4 2.8960 no 1_655
H14 H6 3.4307 no 1_745
H14 H15B 2.9148 no 1_455
H15A O1 2.7778 no 1_645
H15A C8 3.3745 no 1_645
H15A C16 3.3041 no 1_455
H15A H8 2.5165 no 1_645
H15A H16A 3.0472 no 1_455
H15A H16B 2.6970 no 1_455
H15B O1 2.8881 no 1_745
H15B C13 2.9475 no 1_655
H15B C14 2.9464 no 1_655
H15B H2 3.0301 no 1_745
H15B H8 3.5740 no 1_645
H15B H13 2.9255 no 1_655
H15B H14 2.9148 no 1_655
H16A O1 2.6192 no 1_745
H16A C6 3.4398 no 1_745
H16A C8 3.5196 no 1_645
H16A C10 3.0356 no 1_645
H16A C16 3.5056 no 2_955
H16A H8 2.9350 no 1_645
H16A H8 3.1877 no 1_745
H16A H10 2.4080 no 1_645
H16A H15A 3.0472 no 1_655
H16A H16B 3.4257 no 2_955
H16A H16C 2.9072 no 2_955
H16B O1 3.4478 no 1_745
H16B O2 3.0869 no 1_655
H16B C10 3.3095 no 2_865
H16B C11 3.2804 no 2_865
H16B C12 2.9617 no 1_655
H16B C13 3.0975 no 1_655
H16B C15 3.3238 no 1_655
H16B H10 2.6846 no 2_865
H16B H11 2.6410 no 2_865
H16B H13 3.2153 no 1_655
H16B H15A 2.6970 no 1_655
H16B H16A 3.4257 no 2_955
H16B H16C 3.0529 no 2_955
H16C C16 3.1422 no 2_955
H16C H8 3.5111 no 1_645
H16C H8 3.5487 no 2_765
H16C H10 2.9342 no 1_645
H16C H10 3.4032 no 2_765
H16C H10 3.1552 no 2_865
H16C H11 3.0075 no 2_865
H16C H16A 2.9072 no 2_955
H16C H16B 3.0529 no 2_955
H16C H16C 3.1436 no 2_855
H16C H16C 2.9321 no 2_955

loop_
_geom_hbond_atom_site_label_D
_geom_hbond_atom_site_label_H
_geom_hbond_atom_site_label_A
_geom_hbond_site_symmetry_A
_geom_hbond_distance_DA
_geom_hbond_distance_DH
_geom_hbond_distance_HA
_geom_hbond_angle_DHA
_geom_hbond_publ_flag
O3 H3 Cl1 . 3.179(3) 1.103 2.08(5) 173(4) no
O3 H6 Cl1 1_455 3.203(3) 0.864 2.34(5) 175(4) no
N1 H1 Cl1 2_376 3.034(3) 0.880 2.157 174.2 no

loop_
_geom_torsion_atom_site_label_1
_geom_torsion_atom_site_label_2
_geom_torsion_atom_site_label_3
_geom_torsion_atom_site_label_4
_geom_torsion
_geom_torsion_publ_flag
C12 O2 C15 C16 176.6(2) no
C15 O2 C12 C11 -179.7(2) no
C15 O2 C12 C13 -0.4(4) no
C1 N1 C5 C4 -2.2(4) no
C5 N1 C1 C2 2.0(4) no
N1 C1 C2 C3 -0.7(5) no
C1 C2 C3 C4 -0.2(4) no
C1 C2 C3 C6 178.1(3) no
C2 C3 C4 C5 0.1(4) no
C2 C3 C6 O1 -3.9(4) no
C2 C3 C6 C7 175.2(3) no
C4 C3 C6 O1 174.3(3) no
C4 C3 C6 C7 -6.5(4) no
C6 C3 C4 C5 -178.2(3) no
C3 C4 C5 N1 1.1(5) no
O1 C6 C7 C8 -6.9(5) no
C3 C6 C7 C8 174.0(3) no
C6 C7 C8 C9 177.2(3) no
C7 C8 C9 C10 178.1(3) no
C7 C8 C9 C14 -2.6(5) no
C8 C9 C10 C11 178.9(3) no
C8 C9 C14 C13 -179.5(3) no
C10 C9 C14 C13 -0.1(4) no
C14 C9 C10 C11 -0.4(4) no
C9 C10 C11 C12 1.4(4) no
C10 C11 C12 O2 177.6(3) no
C10 C11 C12 C13 -1.7(4) no
O2 C12 C13 C14 -178.1(3) no
C11 C12 C13 C14 1.2(4) no
C12 C13 C14 C9 -0.2(4) no
